data_2211540
loop_
_publ_author_name
'Garc\'ia-Reynaldos, Paula X.'
'Hern\'andez-Ortega, Sim\'on'
'Vald\'es-Mart\'inez, Jes\'us'

_publ_section_title
;(5-Methoxy-2-oxidoacetophenone
 4-methylthiosemicarbazonato-\k^3^<i>O</i>,<i>N</i>,<i>S</i>)pyridinenickel(II)
;
_journal_coeditor_code NG2146
_journal_issue 12
_journal_name_full 'Acta Crystallographica Section E'
_journal_page_first m3410
_journal_page_last m3411
_journal_paper_doi 10.1107/S1600536806047957
_journal_volume 62
_journal_year 2006
_chemical_formula_iupac '[Ni (C11 H13 N3 O2 S) (C5 H5 N)]'
_chemical_formula_moiety 'C16 H18 N4 Ni O2 S'
_chemical_formula_sum 'C16 H18 N4 Ni O2 S'
_chemical_formula_weight 389.11
_chemical_name_systematic
;
Pyridine(2-hydroxy-5-methoxy-1-benzaldehyde
4-methylthiosemicarbazonato-\k^3^<i>S</i>,<i>N</i>,<i>O</i>)nickel(II)
;
_space_group_IT_number 14
_symmetry_cell_setting monoclinic
_symmetry_space_group_name_Hall '-P 2yn'
_symmetry_space_group_name_H-M 'P 1 21/n 1'
_atom_sites_solution_hydrogens geom
_atom_sites_solution_primary direct
_atom_sites_solution_secondary difmap
_audit_creation_method SHELXL-97
_cell_angle_alpha 90.00
_cell_angle_beta 102.453(2)
_cell_angle_gamma 90.00
_cell_formula_units_Z 4
_cell_length_a 13.9017(12)
_cell_length_b 6.2419(6)
_cell_length_c 20.3533(18)
_cell_measurement_reflns_used 4130
_cell_measurement_temperature 291(2)
_cell_measurement_theta_max 30.99
_cell_measurement_theta_min 3.00
_cell_volume 1724.6(3)
_computing_cell_refinement 'SAINT (Bruker, 1997)'
_computing_data_collection 'SMART (Bruker, 1997)'
_computing_data_reduction SAINT
_computing_molecular_graphics 'X-Seed (Barbour, 2001)'
_computing_publication_material 'enCIFer (Allen <i>et al.</i>,  2004)'
_computing_structure_refinement 'SHELXL97 (Sheldrick, 1997a)'
_computing_structure_solution 'SHELXS97 (Sheldrick, 1997a)'
_diffrn_ambient_temperature 291(2)
_diffrn_measured_fraction_theta_full 0.999
_diffrn_measured_fraction_theta_max 0.999
_diffrn_measurement_device_type 'Bruker Smart Apex AXS CCD area-detector'
_diffrn_measurement_method 'omega scans'
_diffrn_radiation_monochromator graphite
_diffrn_radiation_source 'fine-focus sealed tube'
_diffrn_radiation_type MoK\a
_diffrn_radiation_wavelength 0.71073
_diffrn_reflns_av_R_equivalents 0.0491
_diffrn_reflns_av_sigmaI/netI 0.0617
_diffrn_reflns_limit_h_max 18
_diffrn_reflns_limit_h_min -18
_diffrn_reflns_limit_k_max 8
_diffrn_reflns_limit_k_min -8
_diffrn_reflns_limit_l_max 26
_diffrn_reflns_limit_l_min -26
_diffrn_reflns_number 16339
_diffrn_reflns_theta_full 27.50
_diffrn_reflns_theta_max 27.50
_diffrn_reflns_theta_min 2.05
_exptl_absorpt_coefficient_mu 1.262
_exptl_absorpt_correction_T_max 0.9085
_exptl_absorpt_correction_T_min 0.6914
_exptl_absorpt_correction_type analytical
_exptl_absorpt_process_details '(Program??; Sheldrick, 1997b)'
_exptl_crystal_colour Red
_exptl_crystal_density_diffrn 1.499
_exptl_crystal_density_method 'not measured'
_exptl_crystal_description Prism
_exptl_crystal_F_000 808
_exptl_crystal_size_max 0.40
_exptl_crystal_size_mid 0.12
_exptl_crystal_size_min 0.08
_refine_diff_density_max 0.780
_refine_diff_density_min -0.200
_refine_ls_extinction_method none
_refine_ls_goodness_of_fit_ref 0.879
_refine_ls_hydrogen_treatment mixed
_refine_ls_matrix_type full
_refine_ls_number_parameters 223
_refine_ls_number_reflns 3952
_refine_ls_number_restraints 1
_refine_ls_restrained_S_all 0.879
_refine_ls_R_factor_all 0.0865
_refine_ls_R_factor_gt 0.0472
_refine_ls_shift/su_max 0.001
_refine_ls_shift/su_mean 0.000
_refine_ls_structure_factor_coef Fsqd
_refine_ls_weighting_details 'calc w=1/[\s^2^(Fo^2^)+(0.0300P)^2^+0.0000P] where P=(Fo^2^+2Fc^2^)/3'
_refine_ls_weighting_scheme calc
_refine_ls_wR_factor_gt 0.0749
_refine_ls_wR_factor_ref 0.0825
_reflns_number_gt 2311
_reflns_number_total 3952
_reflns_threshold_expression >2sigma(I)
_cod_data_source_file ng2146.cif
_cod_data_source_block I
_cod_depositor_comments
;
The following automatic conversions were performed:
'_exptl_absorpt_correction_type' value 'Analytical' changed to
'analytical' according to
'/home/saulius/struct/CIF-dictionaries/cif_core.dic' dictionary named
'cif_core.dic' version 2.4.1 from 2010-06-29.

Automatic conversion script
Id: cif_fix_enum 1527 2010-12-29 10:47:43Z saulius 

The following automatic conversions were performed:

'_exptl_absorpt_correction_type' value 'Analytical' changed to
'analytical' according to
/home/saulius/struct/CIF-dictionaries/cif_core.dic dictionary named
'cif_core.dic' version 2.4.1 from 2010-06-29.

Automatic conversion script
Id: cif_fix_values 1715 2011-07-08 13:25:40Z adriana 
;
_cod_original_sg_symbol_H-M 'P 21/n'
_cod_database_code 2211540
_cod_database_fobs_code 2211540

loop_
_symmetry_equiv_pos_as_xyz
'x, y, z'
'-x+1/2, y+1/2, -z+1/2'
'-x, -y, -z'
'x-1/2, -y-1/2, z-1/2'

loop_
_atom_site_type_symbol
_atom_site_label
_atom_site_fract_x
_atom_site_fract_y
_atom_site_fract_z
_atom_site_U_iso_or_equiv
_atom_site_adp_type
_atom_site_calc_flag
_atom_site_refinement_flags
_atom_site_occupancy
Ni Ni1 0.19550(3) 0.52512(6) 0.410017(18) 0.05214(14) Uani d . 1
S S1 0.34866(5) 0.50869(14) 0.45760(4) 0.0718(3) Uani d . 1
O O1 0.06574(15) 0.5604(3) 0.37123(10) 0.0753(7) Uani d . 1
O O2 -0.18666(14) 0.1333(3) 0.17074(10) 0.0672(6) Uani d . 1
N N1 0.21494(16) 0.2948(3) 0.35568(10) 0.0476(6) Uani d . 1
N N2 0.30834(16) 0.1989(4) 0.36543(11) 0.0519(6) Uani d . 1
N N3 0.46598(19) 0.2086(5) 0.42599(14) 0.0732(8) Uani d D 1
H H3A 0.5076(18) 0.268(5) 0.4575(11) 0.088 Uiso d D 1
N N4 0.17554(16) 0.7409(4) 0.47298(11) 0.0501(6) Uani d . 1
C C1 0.0471(2) 0.2734(4) 0.29139(13) 0.0471(7) Uani d . 1
C C2 0.0134(2) 0.4517(5) 0.32146(14) 0.0579(8) Uani d . 1
C C3 -0.0854(2) 0.5161(5) 0.29809(16) 0.0714(9) Uani d . 1
H H3 -0.1082 0.6365 0.3170 0.086 Uiso calc R 1
C C4 -0.1480(2) 0.4081(5) 0.24906(15) 0.0641(9) Uani d . 1
H H4 -0.2127 0.4550 0.2349 0.077 Uiso calc R 1
C C5 -0.1168(2) 0.2302(5) 0.22004(14) 0.0519(7) Uani d . 1
C C6 -0.0213(2) 0.1642(5) 0.24041(13) 0.0515(7) Uani d . 1
H H6 -0.0005 0.0441 0.2203 0.062 Uiso calc R 1
C C7 0.1481(2) 0.1970(5) 0.31010(14) 0.0502(7) Uani d . 1
C C8 0.3736(2) 0.2902(5) 0.41155(14) 0.0559(8) Uani d . 1
C C9 0.1769(2) 0.0042(5) 0.27495(16) 0.0793(10) Uani d . 1
H H9A 0.2474 -0.0095 0.2852 0.095 Uiso calc R 1
H H9B 0.1537 0.0202 0.2273 0.095 Uiso calc R 1
H H9C 0.1482 -0.1216 0.2899 0.095 Uiso calc R 1
C C10 -0.1604(2) -0.0588(5) 0.14449(17) 0.0843(11) Uani d . 1
H H10A -0.1061 -0.0344 0.1232 0.101 Uiso calc R 1
H H10B -0.2155 -0.1133 0.1120 0.101 Uiso calc R 1
H H10C -0.1415 -0.1610 0.1802 0.101 Uiso calc R 1
C C11 0.2260(2) 0.9224(5) 0.48522(16) 0.0679(9) Uani d . 1
H H11 0.2736 0.9528 0.4607 0.082 Uiso calc R 1
C C12 0.2108(3) 1.0647(6) 0.5321(2) 0.0905(12) Uani d . 1
H H12 0.2482 1.1894 0.5397 0.109 Uiso calc R 1
C C13 0.1411(3) 1.0257(7) 0.56812(18) 0.0881(12) Uani d . 1
H H13 0.1296 1.1230 0.6001 0.106 Uiso calc R 1
C C14 0.0887(3) 0.8408(7) 0.55624(17) 0.0804(10) Uani d . 1
H H14 0.0404 0.8090 0.5801 0.096 Uiso calc R 1
C C15 0.1078(2) 0.7029(5) 0.50888(16) 0.0648(9) Uani d . 1
H H15 0.0718 0.5763 0.5012 0.078 Uiso calc R 1
C C16 0.4937(2) 0.0253(5) 0.39101(17) 0.0786(10) Uani d . 1
H H16A 0.4565 -0.0974 0.3995 0.094 Uiso calc R 1
H H16B 0.5627 -0.0026 0.4067 0.094 Uiso calc R 1
H H16C 0.4802 0.0540 0.3436 0.094 Uiso calc R 1

loop_
_atom_site_aniso_label
_atom_site_aniso_U_11
_atom_site_aniso_U_22
_atom_site_aniso_U_33
_atom_site_aniso_U_12
_atom_site_aniso_U_13
_atom_site_aniso_U_23
Ni1 0.0458(2) 0.0603(3) 0.0491(2) -0.0048(2) 0.00760(16) -0.0099(2)
S1 0.0447(5) 0.0904(7) 0.0781(6) -0.0091(4) 0.0081(4) -0.0338(5)
O1 0.0610(14) 0.0843(16) 0.0699(14) 0.0170(11) -0.0094(11) -0.0344(12)
O2 0.0482(13) 0.0769(15) 0.0683(14) -0.0074(11) -0.0055(11) -0.0131(12)
N1 0.0424(14) 0.0557(15) 0.0444(14) -0.0015(12) 0.0084(11) -0.0003(12)
N2 0.0405(15) 0.0639(16) 0.0505(15) -0.0020(12) 0.0084(12) -0.0058(13)
N3 0.0399(17) 0.096(2) 0.080(2) -0.0027(15) 0.0044(14) -0.0295(18)
N4 0.0473(15) 0.0553(16) 0.0464(14) -0.0051(12) 0.0072(12) -0.0048(12)
C1 0.0477(18) 0.0526(18) 0.0397(16) 0.0006(14) 0.0064(13) -0.0067(14)
C2 0.0494(19) 0.070(2) 0.0514(18) 0.0004(16) 0.0054(15) -0.0081(17)
C3 0.062(2) 0.079(2) 0.068(2) 0.0193(18) 0.0022(17) -0.0238(19)
C4 0.0431(19) 0.089(2) 0.057(2) 0.0090(17) 0.0018(15) -0.0082(18)
C5 0.0468(19) 0.063(2) 0.0437(17) -0.0067(16) 0.0060(14) -0.0004(16)
C6 0.0500(19) 0.0554(18) 0.0492(17) -0.0047(15) 0.0108(14) -0.0057(15)
C7 0.0485(19) 0.0551(18) 0.0459(17) -0.0002(15) 0.0076(14) -0.0042(15)
C8 0.0426(19) 0.069(2) 0.0584(19) -0.0047(15) 0.0153(15) -0.0034(17)
C9 0.058(2) 0.083(2) 0.087(2) 0.0068(18) -0.0055(17) -0.036(2)
C10 0.072(2) 0.091(3) 0.077(2) -0.011(2) -0.0110(19) -0.020(2)
C11 0.080(3) 0.056(2) 0.071(2) -0.0141(18) 0.0233(19) -0.0036(18)
C12 0.105(3) 0.058(2) 0.101(3) -0.006(2) 0.008(3) -0.024(2)
C13 0.101(3) 0.091(3) 0.069(2) 0.027(3) 0.011(2) -0.029(2)
C14 0.073(3) 0.107(3) 0.067(2) 0.016(2) 0.026(2) -0.005(2)
C15 0.054(2) 0.072(2) 0.070(2) -0.0073(17) 0.0158(17) -0.0107(19)
C16 0.053(2) 0.087(3) 0.096(3) 0.0024(19) 0.0156(18) -0.015(2)

loop_
_atom_type_symbol
_atom_type_description
_atom_type_scat_dispersion_real
_atom_type_scat_dispersion_imag
_atom_type_scat_source
C C 0.0033 0.0016 'International Tables Vol C Tables 4.2.6.8 and 6.1.1.4'
H H 0.0000 0.0000 'International Tables Vol C Tables 4.2.6.8 and 6.1.1.4'
N N 0.0061 0.0033 'International Tables Vol C Tables 4.2.6.8 and 6.1.1.4'
O O 0.0106 0.0060 'International Tables Vol C Tables 4.2.6.8 and 6.1.1.4'
S S 0.1246 0.1234 'International Tables Vol C Tables 4.2.6.8 and 6.1.1.4'
Ni Ni 0.3393 1.1124 'International Tables Vol C Tables 4.2.6.8 and 6.1.1.4'

loop_
_geom_angle_atom_site_label_1
_geom_angle_atom_site_label_2
_geom_angle_atom_site_label_3
_geom_angle
_geom_angle_publ_flag
O1 Ni1 N1 95.32(9) y
O1 Ni1 N4 86.12(9) y
N1 Ni1 N4 174.18(9) y
O1 Ni1 S1 175.69(7) y
N1 Ni1 S1 88.52(7) y
N4 Ni1 S1 90.25(7) y
C8 S1 Ni1 95.07(10) ?
C2 O1 Ni1 127.56(19) ?
C5 O2 C10 117.1(2) ?
C7 N1 N2 113.2(2) ?
C7 N1 Ni1 127.2(2) ?
N2 N1 Ni1 119.44(17) ?
C8 N2 N1 113.5(2) ?
C8 N3 C16 122.2(3) ?
C8 N3 H3A 117(2) ?
C16 N3 H3A 120(2) ?
C11 N4 C15 117.2(3) ?
C11 N4 Ni1 125.2(2) ?
C15 N4 Ni1 117.5(2) ?
C2 C1 C6 117.8(3) ?
C2 C1 C7 122.8(2) ?
C6 C1 C7 119.4(3) ?
O1 C2 C1 124.8(3) ?
O1 C2 C3 117.0(3) ?
C1 C2 C3 118.2(3) ?
C4 C3 C2 122.0(3) ?
C4 C3 H3 119.0 ?
C2 C3 H3 119.0 ?
C3 C4 C5 120.5(3) ?
C3 C4 H4 119.7 ?
C5 C4 H4 119.7 ?
C6 C5 C4 119.4(3) ?
C6 C5 O2 125.1(3) ?
C4 C5 O2 115.5(3) ?
C5 C6 C1 122.0(3) ?
C5 C6 H6 119.0 ?
C1 C6 H6 119.0 ?
N1 C7 C1 121.9(3) ?
N1 C7 C9 119.3(3) ?
C1 C7 C9 118.7(2) ?
N2 C8 N3 118.5(3) ?
N2 C8 S1 123.4(2) ?
N3 C8 S1 118.0(2) ?
C7 C9 H9A 109.5 ?
C7 C9 H9B 109.5 ?
H9A C9 H9B 109.5 ?
C7 C9 H9C 109.5 ?
H9A C9 H9C 109.5 ?
H9B C9 H9C 109.5 ?
O2 C10 H10A 109.5 ?
O2 C10 H10B 109.5 ?
H10A C10 H10B 109.5 ?
O2 C10 H10C 109.5 ?
H10A C10 H10C 109.5 ?
H10B C10 H10C 109.5 ?
N4 C11 C12 122.4(3) ?
N4 C11 H11 118.8 ?
C12 C11 H11 118.8 ?
C11 C12 C13 120.1(4) ?
C11 C12 H12 120.0 ?
C13 C12 H12 120.0 ?
C12 C13 C14 118.3(3) ?
C12 C13 H13 120.8 ?
C14 C13 H13 120.8 ?
C13 C14 C15 118.9(3) ?
C13 C14 H14 120.5 ?
C15 C14 H14 120.5 ?
N4 C15 C14 123.1(3) ?
N4 C15 H15 118.5 ?
C14 C15 H15 118.5 ?
N3 C16 H16A 109.5 ?
N3 C16 H16B 109.5 ?
H16A C16 H16B 109.5 ?
N3 C16 H16C 109.5 ?
H16A C16 H16C 109.5 ?
H16B C16 H16C 109.5 ?

loop_
_geom_bond_atom_site_label_1
_geom_bond_atom_site_label_2
_geom_bond_distance
_geom_bond_publ_flag
Ni1 O1 1.820(2) y
Ni1 N1 1.869(2) y
Ni1 N4 1.920(2) y
Ni1 S1 2.1429(8) y
S1 C8 1.731(3) ?
O1 C2 1.303(3) ?
O2 C5 1.377(3) ?
O2 C10 1.393(3) ?
N1 C7 1.313(3) ?
N1 N2 1.404(3) ?
N2 C8 1.289(3) ?
N3 C8 1.354(4) ?
N3 C16 1.443(4) ?
N3 H3A 0.849(10) ?
N4 C11 1.327(3) ?
N4 C15 1.332(3) ?
C1 C2 1.399(4) ?
C1 C6 1.421(3) ?
C1 C7 1.454(4) ?
C2 C3 1.412(4) ?
C3 C4 1.354(4) ?
C3 H3 0.9300 ?
C4 C5 1.372(4) ?
C4 H4 0.9300 ?
C5 C6 1.366(4) ?
C6 H6 0.9300 ?
C7 C9 1.498(4) ?
C9 H9A 0.9600 ?
C9 H9B 0.9600 ?
C9 H9C 0.9600 ?
C10 H10A 0.9600 ?
C10 H10B 0.9600 ?
C10 H10C 0.9600 ?
C11 C12 1.353(4) ?
C11 H11 0.9300 ?
C12 C13 1.357(5) ?
C12 H12 0.9300 ?
C13 C14 1.359(5) ?
C13 H13 0.9300 ?
C14 C15 1.360(4) ?
C14 H14 0.9300 ?
C15 H15 0.9300 ?
C16 H16A 0.9600 ?
C16 H16B 0.9600 ?
C16 H16C 0.9600 ?

loop_
_geom_hbond_atom_site_label_D
_geom_hbond_atom_site_label_H
_geom_hbond_atom_site_label_A
_geom_hbond_site_symmetry_A
_geom_hbond_distance_DH
_geom_hbond_distance_HA
_geom_hbond_distance_DA
_geom_hbond_angle_DHA
N3 H3A S1 3_666 0.849(10) 2.728(11) 3.569(3) 171(3)

loop_
_geom_torsion_atom_site_label_1
_geom_torsion_atom_site_label_2
_geom_torsion_atom_site_label_3
_geom_torsion_atom_site_label_4
_geom_torsion
N1 Ni1 S1 C8 -1.65(12)
N4 Ni1 S1 C8 172.66(12)
N1 Ni1 O1 C2 -1.1(3)
N4 Ni1 O1 C2 -175.4(3)
O1 Ni1 N1 C7 -4.4(2)
S1 Ni1 N1 C7 177.6(2)
O1 Ni1 N1 N2 -179.52(18)
S1 Ni1 N1 N2 2.44(17)
C7 N1 N2 C8 -178.0(2)
Ni1 N1 N2 C8 -2.2(3)
O1 Ni1 N4 C11 -123.7(2)
S1 Ni1 N4 C11 54.0(2)
O1 Ni1 N4 C15 58.5(2)
S1 Ni1 N4 C15 -123.8(2)
Ni1 O1 C2 C1 5.0(4)
Ni1 O1 C2 C3 -177.1(2)
C6 C1 C2 O1 176.0(3)
C7 C1 C2 O1 -4.0(5)
C6 C1 C2 C3 -1.8(4)
C7 C1 C2 C3 178.1(3)
O1 C2 C3 C4 -176.5(3)
C1 C2 C3 C4 1.5(5)
C2 C3 C4 C5 -0.1(5)
C3 C4 C5 C6 -0.9(5)
C3 C4 C5 O2 -180.0(3)
C10 O2 C5 C6 6.7(4)
C10 O2 C5 C4 -174.3(3)
C4 C5 C6 C1 0.5(4)
O2 C5 C6 C1 179.5(2)
C2 C1 C6 C5 0.9(4)
C7 C1 C6 C5 -179.1(3)
N2 N1 C7 C1 -178.7(2)
Ni1 N1 C7 C1 6.0(4)
N2 N1 C7 C9 -0.2(4)
Ni1 N1 C7 C9 -175.6(2)
C2 C1 C7 N1 -1.6(4)
C6 C1 C7 N1 178.3(2)
C2 C1 C7 C9 179.9(3)
C6 C1 C7 C9 -0.1(4)
N1 N2 C8 N3 178.9(2)
N1 N2 C8 S1 0.5(3)
C16 N3 C8 N2 0.7(5)
C16 N3 C8 S1 179.2(2)
Ni1 S1 C8 N2 1.1(3)
Ni1 S1 C8 N3 -177.3(2)
C15 N4 C11 C12 0.3(5)
Ni1 N4 C11 C12 -177.5(3)
N4 C11 C12 C13 -0.8(6)
C11 C12 C13 C14 0.7(6)
C12 C13 C14 C15 -0.1(6)
C11 N4 C15 C14 0.3(4)
Ni1 N4 C15 C14 178.3(2)
C13 C14 C15 N4 -0.4(5)
